data_1520088
loop_
_publ_author_name
'Zhao, Liang'
'Duan, Ran'
'Zhuang, Peng-Fei'
'Zheng, Hui'
'Jiao, Cheng-Qi'
'Wang, Jun-Li'
'He, Cheng'
'Liu, Tao'

_publ_section_title
;
 12-Metal 36-membered ring based W(V)-Co(II) layers showing spin-glass
 behavior.
;
_journal_issue 28
_journal_name_full 'Dalton transactions (Cambridge, England : 2003)'
_journal_page_first 12613
_journal_page_last 12617
_journal_paper_doi 10.1039/c5dt01318f
_journal_volume 44
_journal_year 2015
_chemical_formula_sum 'C150 H116 Co3 N28 O4 W2'
_chemical_formula_weight 2919.20
_chemical_name_systematic
; 
 ? 
;
_space_group_IT_number 14
_symmetry_cell_setting monoclinic
_symmetry_space_group_name_Hall '-P 2ybc'
_symmetry_space_group_name_H-M 'P 1 21/c 1'
_atom_sites_solution_hydrogens geom
_atom_sites_solution_primary direct
_atom_sites_solution_secondary difmap
_audit_creation_method SHELXL-97
_audit_update_record
;
2015-05-09 deposited with the CCDC.
2015-05-27 downloaded from the CCDC.
;
_cell_angle_alpha 90.00
_cell_angle_beta 110.416(7)
_cell_angle_gamma 90.00
_cell_formula_units_Z 2
_cell_length_a 15.730(8)
_cell_length_b 29.011(14)
_cell_length_c 15.857(8)
_cell_measurement_reflns_used 5258
_cell_measurement_temperature 296(2)
_cell_measurement_theta_max 22.77
_cell_measurement_theta_min 2.37
_cell_volume 6782(6)
_computing_cell_refinement 'Bruker SMART'
_computing_data_collection 'Bruker SMART'
_computing_data_reduction 'Bruker SAINT'
_computing_molecular_graphics 'Bruker SHELXTL'
_computing_publication_material 'Bruker SHELXTL'
_computing_structure_refinement 'Bruker SHELXTL'
_computing_structure_solution 'Bruker SHELXTL'
_diffrn_ambient_temperature 296(2)
_diffrn_measured_fraction_theta_full 0.999
_diffrn_measured_fraction_theta_max 0.999
_diffrn_measurement_device_type 'CCD area detector'
_diffrn_measurement_method 'phi and omega scans'
_diffrn_radiation_monochromator graphite
_diffrn_radiation_source 'fine-focus sealed tube'
_diffrn_radiation_type MoK\a
_diffrn_radiation_wavelength 0.71073
_diffrn_reflns_av_R_equivalents 0.0675
_diffrn_reflns_av_unetI/netI 0.0764
_diffrn_reflns_limit_h_max 15
_diffrn_reflns_limit_h_min -18
_diffrn_reflns_limit_k_max 34
_diffrn_reflns_limit_k_min -33
_diffrn_reflns_limit_l_max 18
_diffrn_reflns_limit_l_min -18
_diffrn_reflns_number 36528
_diffrn_reflns_theta_full 25.00
_diffrn_reflns_theta_max 25.00
_diffrn_reflns_theta_min 1.72
_exptl_absorpt_coefficient_mu 2.115
_exptl_absorpt_correction_T_max 0.8325
_exptl_absorpt_correction_T_min 0.6199
_exptl_absorpt_correction_type empirical
_exptl_absorpt_process_details sadabs
_exptl_crystal_colour red
_exptl_crystal_density_diffrn 1.430
_exptl_crystal_density_method 'not measured'
_exptl_crystal_description block
_exptl_crystal_F_000 2946
_exptl_crystal_size_max 0.25
_exptl_crystal_size_mid 0.15
_exptl_crystal_size_min 0.09
_refine_diff_density_max 1.543
_refine_diff_density_min -0.940
_refine_diff_density_rms 0.099
_refine_ls_extinction_method none
_refine_ls_goodness_of_fit_ref 0.978
_refine_ls_hydrogen_treatment mixed
_refine_ls_matrix_type full
_refine_ls_number_parameters 918
_refine_ls_number_reflns 11943
_refine_ls_number_restraints 1998
_refine_ls_restrained_S_all 0.937
_refine_ls_R_factor_all 0.0753
_refine_ls_R_factor_gt 0.0424
_refine_ls_shift/su_max 0.098
_refine_ls_shift/su_mean 0.002
_refine_ls_structure_factor_coef Fsqd
_refine_ls_weighting_details 'calc w=1/[\s^2^(Fo^2^)+(0.0474P)^2^+0.0000P] where P=(Fo^2^+2Fc^2^)/3'
_refine_ls_weighting_scheme calc
_refine_ls_wR_factor_gt 0.0947
_refine_ls_wR_factor_ref 0.1047
_reflns_number_gt 8373
_reflns_number_total 11943
_reflns_threshold_expression >2sigma(I)
_cod_data_source_file c5dt01318f2.cif
_cod_data_source_block 1
_cod_depositor_comments
;
The following automatic conversions were performed:

'_symmetry_cell_setting' value 'Monoclinic' changed to 'monoclinic'
according to
/usr/data/users/saulius/crontab/automatic-downloads/rss-feeds/RSC/lib/dictionaries/cif_core.dic
dictionary named 'cif_core.dic' version 2.4.2 from 2011-04-26.

Automatic conversion script
Id: cif_fix_values 3271 2015-04-21 07:52:19Z andrius 

 Adding full bibliography for 1520088--1520089.cif.
;
_cod_original_sg_symbol_H-M 'P2(1)/c  '
_cod_database_code 1520088

loop_
_symmetry_equiv_pos_as_xyz
'x, y, z'
'-x, y+1/2, -z+1/2'
'-x, -y, -z'
'x, -y-1/2, z-1/2'

loop_
_atom_site_label
_atom_site_type_symbol
_atom_site_fract_x
_atom_site_fract_y
_atom_site_fract_z
_atom_site_U_iso_or_equiv
_atom_site_adp_type
_atom_site_occupancy
_atom_site_symmetry_multiplicity
_atom_site_calc_flag
_atom_site_refinement_flags
_atom_site_disorder_assembly
_atom_site_disorder_group
W1 W 0.261121(14) 0.623289(6) 0.288281(12) 0.02956(7) Uani 1 1 d . . .
Co1 Co 0.24128(5) 0.74997(2) 0.03176(4) 0.03825(18) Uani 1 1 d . . .
Co2 Co 0.5000 0.5000 0.5000 0.0372(2) Uani 1 2 d S . .
C1 C 0.2425(3) 0.67512(18) 0.1849(3) 0.0376(12) Uani 1 1 d U . .
C2 C 0.1195(4) 0.6421(2) 0.2325(4) 0.0521(15) Uani 1 1 d U . .
C3 C 0.1982(4) 0.59352(18) 0.3767(3) 0.0420(13) Uani 1 1 d U . .
C4 C 0.3579(4) 0.57705(17) 0.3797(3) 0.0381(12) Uani 1 1 d U . .
C5 C 0.3875(4) 0.66088(18) 0.3312(3) 0.0426(13) Uani 1 1 d U . .
C6 C 0.3410(4) 0.59780(18) 0.2112(3) 0.0449(13) Uani 1 1 d U . .
C7 C 0.1959(4) 0.5615(2) 0.2196(4) 0.0523(15) Uani 1 1 d U . .
C8 C 0.2520(4) 0.67752(17) 0.3777(3) 0.0347(12) Uani 1 1 d U . .
C9 C 0.3546(4) 0.78788(19) 0.2183(3) 0.0508(14) Uani 1 1 d U . .
H9A H 0.3608 0.7565 0.2313 0.061 Uiso 1 1 calc R . .
C10 C 0.4000(4) 0.8187(2) 0.2853(4) 0.0561(15) Uani 1 1 d U . .
H10A H 0.4348 0.8079 0.3421 0.067 Uiso 1 1 calc R . .
C11 C 0.3939(4) 0.8658(2) 0.2679(4) 0.0532(14) Uani 1 1 d U A .
C12 C 0.3381(4) 0.8793(2) 0.1831(4) 0.0566(15) Uani 1 1 d U . .
H12A H 0.3304 0.9104 0.1687 0.068 Uiso 1 1 calc R . .
C13 C 0.2937(4) 0.84640(19) 0.1195(4) 0.0501(14) Uani 1 1 d U . .
H13A H 0.2564 0.8564 0.0630 0.060 Uiso 1 1 calc R . .
C14 C 0.4456(5) 0.8989(2) 0.3372(4) 0.0632(16) Uani 1 1 d DU . .
C15 C 0.4871(15) 0.8862(6) 0.4269(10) 0.072(3) Uani 0.403(14) 1 d PDU A 1
H15A H 0.4745 0.8577 0.4467 0.087 Uiso 0.403(14) 1 calc PR A 1
C16 C 0.5475(16) 0.9162(6) 0.4867(11) 0.084(4) Uani 0.403(14) 1 d PDU A 1
H16A H 0.5694 0.9097 0.5480 0.100 Uiso 0.403(14) 1 calc PR A 1
C17 C 0.5750(14) 0.9558(7) 0.4549(12) 0.082(4) Uani 0.403(14) 1 d PDU A 1
H17B H 0.6246 0.9724 0.4917 0.099 Uiso 0.403(14) 1 calc PR A 1
C18 C 0.5276(19) 0.9709(8) 0.3665(14) 0.077(4) Uani 0.403(14) 1 d PDU A 1
H18B H 0.5332 1.0010 0.3492 0.093 Uiso 0.403(14) 1 calc PR A 1
C19 C 0.472(2) 0.9393(8) 0.3057(14) 0.069(3) Uani 0.403(14) 1 d PDU A 1
H19A H 0.4525 0.9453 0.2442 0.083 Uiso 0.403(14) 1 calc PR A 1
C15' C 0.4456(11) 0.8937(5) 0.4260(8) 0.076(3) Uani 0.597(14) 1 d PU A 2
H15B H 0.4122 0.8703 0.4398 0.091 Uiso 0.597(14) 1 calc PR A 2
C16' C 0.4959(12) 0.9240(5) 0.4919(8) 0.079(3) Uani 0.597(14) 1 d PU A 2
H16B H 0.4993 0.9191 0.5509 0.095 Uiso 0.597(14) 1 calc PR A 2
C17' C 0.5410(11) 0.9609(5) 0.4736(9) 0.083(3) Uani 0.597(14) 1 d PU A 2
H17A H 0.5683 0.9828 0.5176 0.100 Uiso 0.597(14) 1 calc PR A 2
C18' C 0.5452(14) 0.9650(6) 0.3874(11) 0.079(3) Uani 0.597(14) 1 d PU A 2
H18A H 0.5837 0.9861 0.3751 0.095 Uiso 0.597(14) 1 calc PR A 2
C19' C 0.4889(14) 0.9358(6) 0.3200(11) 0.068(3) Uani 0.597(14) 1 d PU A 2
H19B H 0.4811 0.9425 0.2604 0.081 Uiso 0.597(14) 1 calc PR A 2
C20 C 0.4231(4) 0.6929(2) 0.0996(4) 0.0563(15) Uani 1 1 d U . .
H20A H 0.3871 0.6707 0.1128 0.068 Uiso 1 1 calc R . .
C21 C 0.5148(5) 0.6861(2) 0.1296(4) 0.0632(16) Uani 1 1 d U . .
H21A H 0.5392 0.6597 0.1625 0.076 Uiso 1 1 calc R . .
C22 C 0.5715(4) 0.7178(2) 0.1116(4) 0.0591(16) Uani 1 1 d U . .
C23 C 0.5289(4) 0.7550(2) 0.0581(4) 0.0628(16) Uani 1 1 d U . .
H23A H 0.5628 0.7765 0.0401 0.075 Uiso 1 1 calc R . .
C24 C 0.4366(4) 0.7595(2) 0.0323(4) 0.0585(16) Uani 1 1 d U . .
H24A H 0.4100 0.7852 -0.0019 0.070 Uiso 1 1 calc R . .
C25 C 0.6731(5) 0.7145(3) 0.1448(4) 0.0699(17) Uani 1 1 d U . .
C26 C 0.7155(6) 0.6733(3) 0.1451(5) 0.095(2) Uani 1 1 d U . .
H26A H 0.6815 0.6465 0.1272 0.114 Uiso 1 1 calc R . .
C27 C 0.8117(6) 0.6715(3) 0.1727(6) 0.099(2) Uani 1 1 d U . .
H27A H 0.8414 0.6441 0.1703 0.118 Uiso 1 1 calc R . .
C28 C 0.8584(6) 0.7106(4) 0.2022(6) 0.108(3) Uani 1 1 d U . .
H28A H 0.9214 0.7094 0.2221 0.129 Uiso 1 1 calc R . .
C29 C 0.8184(6) 0.7518(3) 0.2045(5) 0.105(2) Uani 1 1 d U . .
H29A H 0.8527 0.7781 0.2263 0.125 Uiso 1 1 calc R . .
C30 C 0.7247(5) 0.7529(3) 0.1733(5) 0.088(2) Uani 1 1 d U . .
H30A H 0.6958 0.7810 0.1717 0.106 Uiso 1 1 calc R . .
C31 C 0.1089(5) 0.6745(2) -0.0688(4) 0.0763(19) Uani 1 1 d U . .
H31A H 0.0875 0.6783 -0.0215 0.092 Uiso 1 1 calc R . .
C32 C 0.0652(5) 0.6428(2) -0.1362(4) 0.0773(19) Uani 1 1 d U . .
H32A H 0.0140 0.6273 -0.1346 0.093 Uiso 1 1 calc R . .
C33 C 0.0972(4) 0.6346(2) -0.2043(4) 0.0540(15) Uani 1 1 d U . .
C34 C 0.1695(5) 0.6610(2) -0.2032(4) 0.0690(17) Uani 1 1 d U . .
H34A H 0.1930 0.6576 -0.2491 0.083 Uiso 1 1 calc R . .
C35 C 0.2079(5) 0.6921(2) -0.1363(4) 0.0640(17) Uani 1 1 d U . .
H35A H 0.2570 0.7092 -0.1388 0.077 Uiso 1 1 calc R . .
C36 C 0.0547(4) 0.5996(2) -0.2755(4) 0.0543(15) Uani 1 1 d U . .
C37 C -0.0074(5) 0.5687(2) -0.2667(4) 0.0706(18) Uani 1 1 d U . .
H37A H -0.0241 0.5695 -0.2160 0.085 Uiso 1 1 calc R . .
C38 C -0.0456(5) 0.5360(2) -0.3336(5) 0.0750(19) Uani 1 1 d U . .
H38A H -0.0878 0.5150 -0.3273 0.090 Uiso 1 1 calc R . .
C39 C -0.0216(5) 0.5345(3) -0.4075(5) 0.078(2) Uani 1 1 d U . .
H39A H -0.0463 0.5121 -0.4512 0.094 Uiso 1 1 calc R . .
C40 C 0.0375(5) 0.5651(2) -0.4181(4) 0.0726(19) Uani 1 1 d U . .
H40A H 0.0522 0.5646 -0.4700 0.087 Uiso 1 1 calc R . .
C41 C 0.0768(5) 0.5975(2) -0.3522(4) 0.0656(17) Uani 1 1 d U . .
H41A H 0.1188 0.6182 -0.3597 0.079 Uiso 1 1 calc R . .
C42 C 0.0704(4) 0.7719(2) 0.0806(4) 0.0574(16) Uani 1 1 d U . .
H42A H 0.1026 0.7555 0.1323 0.069 Uiso 1 1 calc R . .
C43 C -0.0113(4) 0.7891(2) 0.0742(4) 0.0569(15) Uani 1 1 d U . .
H43A H -0.0327 0.7846 0.1213 0.068 Uiso 1 1 calc R . .
C44 C -0.0638(4) 0.81333(19) -0.0014(4) 0.0502(14) Uani 1 1 d U . .
C45 C -0.0257(4) 0.8179(2) -0.0659(4) 0.0582(15) Uani 1 1 d U . .
H45A H -0.0573 0.8336 -0.1187 0.070 Uiso 1 1 calc R . .
C46 C 0.0573(4) 0.8001(2) -0.0549(4) 0.0571(15) Uani 1 1 d U . .
H46A H 0.0801 0.8043 -0.1011 0.068 Uiso 1 1 calc R . .
C47 C -0.1531(4) 0.8318(2) -0.0107(4) 0.0561(15) Uani 1 1 d U . .
C48 C -0.1699(5) 0.8509(2) 0.0611(5) 0.0727(18) Uani 1 1 d U . .
H48A H -0.1237 0.8528 0.1168 0.087 Uiso 1 1 calc R . .
C49 C -0.2558(6) 0.8675(3) 0.0508(6) 0.086(2) Uani 1 1 d U . .
H49A H -0.2657 0.8815 0.0994 0.103 Uiso 1 1 calc R . .
C50 C -0.3258(5) 0.8637(2) -0.0288(6) 0.080(2) Uani 1 1 d U . .
H50A H -0.3837 0.8736 -0.0340 0.096 Uiso 1 1 calc R . .
C51 C -0.3103(5) 0.8454(3) -0.0993(6) 0.085(2) Uani 1 1 d U . .
H51A H -0.3576 0.8435 -0.1544 0.102 Uiso 1 1 calc R . .
C52 C -0.2247(5) 0.8293(2) -0.0921(5) 0.0730(18) Uani 1 1 d U . .
H52A H -0.2155 0.8167 -0.1422 0.088 Uiso 1 1 calc R . .
C53 C 0.4639(4) 0.4070(2) 0.3963(4) 0.0565(16) Uani 1 1 d U . .
H53A H 0.5150 0.3991 0.4452 0.068 Uiso 1 1 calc R . .
C54 C 0.4283(5) 0.3743(2) 0.3318(4) 0.0612(16) Uani 1 1 d U . .
H54A H 0.4551 0.3453 0.3377 0.073 Uiso 1 1 calc R . .
C55 C 0.3521(5) 0.3842(2) 0.2575(4) 0.0598(16) Uani 1 1 d U . .
C56 C 0.3160(5) 0.4278(2) 0.2551(4) 0.0711(18) Uani 1 1 d U . .
H56A H 0.2640 0.4362 0.2076 0.085 Uiso 1 1 calc R . .
C57 C 0.3568(5) 0.4589(2) 0.3226(4) 0.0632(17) Uani 1 1 d U . .
H57A H 0.3314 0.4881 0.3183 0.076 Uiso 1 1 calc R . .
C58 C 0.3109(6) 0.3497(2) 0.1839(5) 0.0735(18) Uani 1 1 d U . .
C59 C 0.3621(6) 0.3134(3) 0.1731(5) 0.092(2) Uani 1 1 d U . .
H59A H 0.4218 0.3102 0.2117 0.111 Uiso 1 1 calc R . .
C60 C 0.3250(7) 0.2809(3) 0.1038(6) 0.105(2) Uani 1 1 d U . .
H60A H 0.3589 0.2562 0.0955 0.126 Uiso 1 1 calc R . .
C61 C 0.2384(8) 0.2872(3) 0.0503(6) 0.117(3) Uani 1 1 d U . .
H61A H 0.2147 0.2668 0.0027 0.140 Uiso 1 1 calc R . .
C62 C 0.1834(8) 0.3204(3) 0.0597(6) 0.129(3) Uani 1 1 d U . .
H62A H 0.1231 0.3222 0.0221 0.154 Uiso 1 1 calc R . .
C63 C 0.2217(7) 0.3526(3) 0.1299(5) 0.108(3) Uani 1 1 d U . .
H63A H 0.1857 0.3761 0.1394 0.130 Uiso 1 1 calc R . .
C64 C 0.6798(4) 0.5068(2) 0.4650(4) 0.0639(17) Uani 1 1 d U . .
H64A H 0.7022 0.4950 0.5231 0.077 Uiso 1 1 calc R . .
C65 C 0.7380(5) 0.5141(2) 0.4217(4) 0.0718(18) Uani 1 1 d U . .
H65A H 0.7989 0.5068 0.4502 0.086 Uiso 1 1 calc R . .
C66 C 0.7097(4) 0.5322(2) 0.3356(4) 0.0617(15) Uani 1 1 d U A .
C67 C 0.6172(4) 0.5408(2) 0.2980(4) 0.0640(16) Uani 1 1 d U . .
H67A H 0.5929 0.5523 0.2398 0.077 Uiso 1 1 calc R . .
C68 C 0.5620(4) 0.5325(2) 0.3464(4) 0.0539(15) Uani 1 1 d U . .
H68A H 0.5005 0.5390 0.3195 0.065 Uiso 1 1 calc R . .
C69 C 0.7751(5) 0.5405(2) 0.2896(5) 0.0692(17) Uani 1 1 d DU . .
C70 C 0.8586(5) 0.5602(2) 0.3347(5) 0.0764(18) Uani 1 1 d DU A .
H70A H 0.8724 0.5697 0.3941 0.092 Uiso 1 1 calc R . .
C71 C 0.9218(5) 0.5662(3) 0.2935(5) 0.089(2) Uani 1 1 d DU . .
H71A H 0.9715 0.5855 0.3178 0.106 Uiso 1 1 calc R A 1
C72 C 0.9083(13) 0.5419(8) 0.2134(12) 0.089(4) Uani 0.403(14) 1 d PDU A 1
H72A H 0.9551 0.5410 0.1903 0.107 Uiso 0.403(14) 1 calc PR A 1
C73 C 0.8285(13) 0.5190(8) 0.1675(11) 0.090(4) Uani 0.403(14) 1 d PDU A 1
H73A H 0.8180 0.5064 0.1109 0.107 Uiso 0.403(14) 1 calc PR A 1
C74 C 0.7631(12) 0.5158(7) 0.2103(12) 0.083(4) Uani 0.403(14) 1 d PDU A 1
H74A H 0.7122 0.4972 0.1857 0.100 Uiso 0.403(14) 1 calc PR A 1
C72' C 0.8961(11) 0.5588(5) 0.2036(10) 0.081(3) Uani 0.597(14) 1 d PU A 2
H72B H 0.9365 0.5648 0.1738 0.098 Uiso 0.597(14) 1 calc PR A 2
C73' C 0.8127(11) 0.5428(6) 0.1573(10) 0.086(3) Uani 0.597(14) 1 d PU A 2
H73B H 0.7977 0.5363 0.0963 0.103 Uiso 0.597(14) 1 calc PR A 2
C74' C 0.7471(10) 0.5354(6) 0.1980(9) 0.079(3) Uani 0.597(14) 1 d PU A 2
H74C H 0.6876 0.5274 0.1643 0.095 Uiso 0.597(14) 1 calc PR A 2
C1M C 0.0582(10) 0.4417(4) 0.0054(6) 0.212(7) Uani 1 1 d U . .
H1M1 H 0.0642 0.4716 -0.0179 0.318 Uiso 1 1 calc R . .
H1M2 H -0.0033 0.4313 -0.0215 0.318 Uiso 1 1 calc R . .
H1M3 H 0.0981 0.4204 -0.0086 0.318 Uiso 1 1 calc R . .
N1 N 0.2368(3) 0.70218(14) 0.1317(3) 0.0431(11) Uani 1 1 d . . .
N2 N 0.0458(4) 0.6532(2) 0.2020(5) 0.097(2) Uani 1 1 d . . .
N3 N 0.1679(4) 0.57859(17) 0.4259(3) 0.0622(14) Uani 1 1 d . . .
N4 N 0.4092(3) 0.55159(14) 0.4253(3) 0.0423(11) Uani 1 1 d . . .
N5 N 0.4530(4) 0.68255(19) 0.3545(4) 0.0689(15) Uani 1 1 d . . .
N6 N 0.3853(4) 0.58474(17) 0.1727(3) 0.0669(16) Uani 1 1 d . . .
N7 N 0.1640(4) 0.5279(2) 0.1867(4) 0.0865(19) Uani 1 1 d . . .
N9 N 0.1084(3) 0.77678(15) 0.0177(3) 0.0446(11) Uani 1 1 d . . .
N10 N 0.1800(3) 0.69948(15) -0.0687(3) 0.0486(12) Uani 1 1 d . . .
N11 N 0.3018(3) 0.80113(14) 0.1354(3) 0.0434(11) Uani 1 1 d . . .
N12 N 0.3825(3) 0.72972(14) 0.0527(3) 0.0423(11) Uani 1 1 d . . .
N13 N 0.4307(3) 0.44964(15) 0.3942(3) 0.0457(11) Uani 1 1 d . . .
N14 N 0.5908(3) 0.51582(14) 0.4288(3) 0.0429(11) Uani 1 1 d . . .
O1M O 0.0802(6) 0.4443(2) 0.0957(4) 0.130(2) Uani 1 1 d . . .
H1M H 0.0975 0.4704 0.1127 0.195 Uiso 1 1 calc R . .
N8 N 0.2480(3) 0.70401(15) 0.4288(3) 0.0437(11) Uani 1 1 d . . .
O1W O 0.753(3) 0.4693(14) -0.007(3) 0.316(19) Uiso 0.403(14) 1 d P A 1
O2W' O 0.7493(19) 0.4331(11) 0.0334(18) 0.350(15) Uiso 0.597(14) 1 d P A 2

loop_
_atom_site_aniso_label
_atom_site_aniso_U_11
_atom_site_aniso_U_22
_atom_site_aniso_U_33
_atom_site_aniso_U_23
_atom_site_aniso_U_13
_atom_site_aniso_U_12
W1 0.03043(12) 0.02766(11) 0.03011(11) 0.00319(9) 0.00995(8) 0.00364(9)
Co1 0.0420(5) 0.0354(4) 0.0393(4) 0.0070(3) 0.0166(3) 0.0002(3)
Co2 0.0352(6) 0.0352(5) 0.0388(5) 0.0085(4) 0.0099(5) 0.0075(4)
C1 0.035(3) 0.035(3) 0.041(3) 0.002(2) 0.011(2) 0.003(2)
C2 0.041(4) 0.049(3) 0.061(3) 0.020(3) 0.011(3) 0.009(3)
C3 0.041(3) 0.039(3) 0.044(3) 0.011(2) 0.013(3) -0.004(2)
C4 0.041(3) 0.039(3) 0.034(3) -0.001(2) 0.013(2) 0.007(2)
C5 0.037(3) 0.044(3) 0.045(3) -0.002(2) 0.011(3) 0.006(3)
C6 0.058(4) 0.035(3) 0.045(3) 0.006(2) 0.021(3) 0.007(3)
C7 0.048(4) 0.048(3) 0.055(3) -0.010(3) 0.011(3) -0.002(3)
C8 0.041(3) 0.031(3) 0.036(3) -0.001(2) 0.018(2) -0.006(2)
C9 0.060(4) 0.048(3) 0.046(3) 0.011(3) 0.020(3) -0.004(3)
C10 0.063(4) 0.059(3) 0.042(3) 0.010(3) 0.012(3) -0.005(3)
C11 0.064(3) 0.055(3) 0.043(3) 0.004(2) 0.021(3) -0.004(3)
C12 0.070(4) 0.048(3) 0.051(3) 0.005(3) 0.020(3) 0.000(3)
C13 0.054(4) 0.047(3) 0.046(3) 0.006(3) 0.014(3) 0.008(3)
C14 0.081(4) 0.055(3) 0.049(3) -0.003(3) 0.017(3) -0.006(3)
C15 0.085(6) 0.067(5) 0.057(5) -0.001(5) 0.014(5) -0.003(5)
C16 0.096(6) 0.079(6) 0.058(5) -0.001(5) 0.003(6) -0.005(6)
C17 0.089(7) 0.079(6) 0.065(6) -0.009(6) 0.010(6) -0.010(6)
C18 0.088(6) 0.070(6) 0.057(6) -0.005(5) 0.006(6) -0.008(6)
C19 0.083(6) 0.063(5) 0.053(5) -0.002(5) 0.013(5) -0.010(5)
C15' 0.089(6) 0.074(5) 0.056(4) -0.004(4) 0.015(5) -0.012(5)
C16' 0.095(6) 0.079(5) 0.054(4) -0.006(4) 0.015(5) -0.007(5)
C17' 0.099(6) 0.081(5) 0.060(5) -0.017(5) 0.016(5) -0.014(5)
C18' 0.092(6) 0.070(5) 0.062(6) -0.006(5) 0.010(5) -0.013(5)
C19' 0.082(6) 0.063(5) 0.053(5) -0.007(4) 0.019(4) -0.008(5)
C20 0.060(4) 0.047(3) 0.069(3) 0.014(3) 0.032(3) 0.007(3)
C21 0.068(4) 0.057(3) 0.073(4) 0.024(3) 0.035(3) 0.026(3)
C22 0.058(4) 0.064(4) 0.060(3) 0.014(3) 0.027(3) 0.021(3)
C23 0.047(3) 0.062(4) 0.086(4) 0.018(3) 0.032(3) 0.007(3)
C24 0.049(4) 0.060(4) 0.068(4) 0.024(3) 0.021(3) 0.010(3)
C25 0.063(4) 0.080(4) 0.072(4) 0.017(3) 0.030(3) 0.023(3)
C26 0.078(5) 0.102(5) 0.108(5) 0.033(4) 0.038(4) 0.033(4)
C27 0.080(5) 0.112(5) 0.109(5) 0.031(4) 0.039(4) 0.042(4)
C28 0.079(5) 0.146(6) 0.095(5) 0.044(5) 0.028(4) 0.034(5)
C29 0.070(5) 0.134(6) 0.107(5) 0.014(5) 0.028(4) 0.017(5)
C30 0.059(4) 0.114(5) 0.091(4) 0.005(4) 0.024(4) 0.020(4)
C31 0.093(5) 0.084(4) 0.070(4) -0.020(3) 0.050(4) -0.030(4)
C32 0.083(4) 0.083(4) 0.079(4) -0.027(3) 0.044(4) -0.042(4)
C33 0.059(4) 0.054(3) 0.051(3) -0.004(3) 0.021(3) -0.015(3)
C34 0.079(4) 0.076(4) 0.064(3) -0.022(3) 0.040(3) -0.025(3)
C35 0.067(4) 0.069(4) 0.070(4) -0.017(3) 0.041(3) -0.024(3)
C36 0.056(3) 0.052(3) 0.052(3) -0.009(3) 0.016(3) -0.011(3)
C37 0.080(4) 0.068(4) 0.065(3) -0.015(3) 0.026(3) -0.019(3)
C38 0.078(5) 0.060(4) 0.083(4) -0.008(3) 0.024(4) -0.024(3)
C39 0.075(5) 0.072(4) 0.075(4) -0.019(4) 0.011(4) -0.011(4)
C40 0.074(4) 0.073(4) 0.067(4) -0.018(3) 0.019(3) 0.000(4)
C41 0.070(4) 0.063(4) 0.067(4) -0.014(3) 0.026(3) -0.012(3)
C42 0.062(4) 0.063(4) 0.054(3) 0.015(3) 0.028(3) 0.015(3)
C43 0.053(4) 0.067(4) 0.060(3) 0.010(3) 0.031(3) 0.012(3)
C44 0.047(3) 0.044(3) 0.065(3) -0.003(3) 0.026(3) -0.001(3)
C45 0.052(4) 0.066(4) 0.061(3) 0.016(3) 0.025(3) 0.014(3)
C46 0.057(4) 0.066(4) 0.055(3) 0.014(3) 0.028(3) 0.009(3)
C47 0.047(3) 0.050(3) 0.076(3) 0.001(3) 0.027(3) 0.003(3)
C48 0.057(4) 0.087(4) 0.078(4) -0.007(3) 0.028(3) 0.013(3)
C49 0.074(5) 0.095(5) 0.102(5) -0.013(4) 0.047(4) 0.016(4)
C50 0.056(4) 0.083(5) 0.107(5) -0.006(4) 0.036(4) 0.009(4)
C51 0.055(4) 0.091(5) 0.100(5) -0.010(4) 0.014(4) 0.014(4)
C52 0.056(4) 0.085(4) 0.078(4) -0.014(3) 0.023(3) 0.015(3)
C53 0.058(4) 0.052(4) 0.054(3) 0.001(3) 0.013(3) 0.003(3)
C54 0.069(4) 0.050(3) 0.065(3) -0.008(3) 0.023(3) 0.003(3)
C55 0.069(4) 0.057(4) 0.057(3) -0.005(3) 0.026(3) -0.014(3)
C56 0.070(4) 0.066(4) 0.061(3) -0.008(3) 0.003(3) -0.002(3)
C57 0.063(4) 0.057(4) 0.059(3) 0.000(3) 0.008(3) 0.011(3)
C58 0.085(4) 0.065(4) 0.070(4) -0.009(3) 0.026(3) -0.019(3)
C59 0.099(5) 0.092(5) 0.090(4) -0.031(4) 0.040(4) -0.026(4)
C60 0.125(6) 0.099(5) 0.100(5) -0.031(4) 0.050(5) -0.025(5)
C61 0.144(7) 0.101(6) 0.092(5) -0.028(5) 0.025(5) -0.030(6)
C62 0.133(7) 0.105(6) 0.111(6) -0.023(5) -0.004(5) -0.027(5)
C63 0.117(5) 0.089(4) 0.090(4) -0.028(4) 0.001(4) -0.014(4)
C64 0.052(4) 0.076(4) 0.060(3) 0.027(3) 0.014(3) 0.003(3)
C65 0.045(4) 0.084(4) 0.086(4) 0.038(3) 0.022(3) 0.010(3)
C66 0.053(3) 0.074(4) 0.065(3) 0.023(3) 0.031(3) 0.008(3)
C67 0.056(4) 0.080(4) 0.056(3) 0.028(3) 0.019(3) 0.010(3)
C68 0.039(3) 0.069(4) 0.052(3) 0.014(3) 0.013(3) 0.009(3)
C69 0.056(4) 0.085(4) 0.070(3) 0.024(3) 0.027(3) 0.012(3)
C70 0.062(4) 0.090(4) 0.084(4) 0.032(3) 0.034(3) 0.014(3)
C71 0.066(4) 0.104(5) 0.100(4) 0.024(4) 0.034(4) 0.007(4)
C72 0.072(7) 0.107(7) 0.093(7) 0.030(7) 0.036(6) 0.023(7)
C73 0.082(6) 0.101(7) 0.086(6) 0.029(6) 0.030(6) 0.018(6)
C74 0.070(6) 0.097(6) 0.087(6) 0.026(6) 0.032(5) 0.021(6)
C72' 0.070(6) 0.094(6) 0.090(5) 0.029(5) 0.041(5) 0.021(5)
C73' 0.080(6) 0.100(6) 0.081(5) 0.020(5) 0.033(5) 0.011(5)
C74' 0.065(5) 0.099(6) 0.078(5) 0.024(5) 0.031(4) 0.018(5)
C1M 0.326(19) 0.219(13) 0.069(7) 0.005(7) 0.041(9) 0.012(12)
N1 0.048(3) 0.038(3) 0.046(3) 0.014(2) 0.020(2) 0.006(2)
N2 0.039(4) 0.108(5) 0.138(6) 0.049(4) 0.023(4) 0.020(3)
N3 0.056(4) 0.062(3) 0.074(3) 0.017(3) 0.028(3) -0.002(3)
N4 0.037(3) 0.043(3) 0.043(2) 0.010(2) 0.009(2) 0.009(2)
N5 0.045(3) 0.084(4) 0.082(4) -0.016(3) 0.027(3) -0.014(3)
N6 0.093(5) 0.059(3) 0.067(3) 0.005(3) 0.051(3) 0.017(3)
N7 0.082(5) 0.075(4) 0.094(4) -0.037(4) 0.021(4) -0.019(4)
N9 0.042(3) 0.045(3) 0.048(3) 0.007(2) 0.018(2) 0.006(2)
N10 0.057(3) 0.051(3) 0.044(3) 0.002(2) 0.025(3) -0.009(2)
N11 0.053(3) 0.041(3) 0.039(2) 0.004(2) 0.020(2) 0.002(2)
N12 0.046(3) 0.039(3) 0.045(3) 0.006(2) 0.019(2) 0.004(2)
N13 0.038(3) 0.043(3) 0.052(3) 0.000(2) 0.011(2) 0.003(2)
N14 0.039(3) 0.044(3) 0.044(3) 0.011(2) 0.012(2) 0.004(2)
O1M 0.180(7) 0.109(5) 0.107(5) -0.025(4) 0.059(5) -0.045(5)
N8 0.043(3) 0.043(3) 0.049(3) -0.009(2) 0.021(2) -0.004(2)

loop_
_atom_type_symbol
_atom_type_description
_atom_type_scat_dispersion_real
_atom_type_scat_dispersion_imag
_atom_type_scat_source
C C 0.0033 0.0016 'International Tables Vol C Tables 4.2.6.8 and 6.1.1.4'
H H 0.0000 0.0000 'International Tables Vol C Tables 4.2.6.8 and 6.1.1.4'
N N 0.0061 0.0033 'International Tables Vol C Tables 4.2.6.8 and 6.1.1.4'
O O 0.0106 0.0060 'International Tables Vol C Tables 4.2.6.8 and 6.1.1.4'
Co Co 0.3494 0.9721 'International Tables Vol C Tables 4.2.6.8 and 6.1.1.4'
W W -0.8490 6.8722 'International Tables Vol C Tables 4.2.6.8 and 6.1.1.4'

loop_
_geom_angle_atom_site_label_1
_geom_angle_atom_site_label_2
_geom_angle_atom_site_label_3
_geom_angle
_geom_angle_site_symmetry_1
_geom_angle_site_symmetry_3
C8 W1 C3 73.38(19) . .
C8 W1 C5 71.9(2) . .
C3 W1 C5 125.3(2) . .
C8 W1 C2 77.8(2) . .
C3 W1 C2 74.1(2) . .
C5 W1 C2 134.9(2) . .
C8 W1 C7 143.9(2) . .
C3 W1 C7 75.6(2) . .
C5 W1 C7 143.2(2) . .
C2 W1 C7 76.3(2) . .
C8 W1 C4 101.83(18) . .
C3 W1 C4 72.0(2) . .
C5 W1 C4 75.3(2) . .
C2 W1 C4 144.6(2) . .
C7 W1 C4 85.5(2) . .
C8 W1 C6 143.6(2) . .
C3 W1 C6 135.9(2) . .
C5 W1 C6 72.5(2) . .
C2 W1 C6 125.0(2) . .
C7 W1 C6 72.5(2) . .
C4 W1 C6 75.80(19) . .
C8 W1 C1 88.22(18) . .
C3 W1 C1 142.9(2) . .
C5 W1 C1 75.80(19) . .
C2 W1 C1 70.6(2) . .
C7 W1 C1 106.2(2) . .
C4 W1 C1 144.5(2) . .
C6 W1 C1 76.23(19) . .
N1 Co1 N10 89.13(17) . .
N1 Co1 N8 177.74(16) . 4_575
N10 Co1 N8 89.35(17) . 4_575
N1 Co1 N9 91.66(17) . .
N10 Co1 N9 90.06(18) . .
N8 Co1 N9 90.02(17) 4_575 .
N1 Co1 N11 90.08(16) . .
N10 Co1 N11 178.85(17) . .
N8 Co1 N11 91.46(16) 4_575 .
N9 Co1 N11 89.13(17) . .
N1 Co1 N12 90.45(17) . .
N10 Co1 N12 95.66(18) . .
N8 Co1 N12 88.03(16) 4_575 .
N9 Co1 N12 173.93(16) . .
N11 Co1 N12 85.18(17) . .
N4 Co2 N4 180.000(1) . 3_666
N4 Co2 N14 89.85(17) . .
N4 Co2 N14 90.15(17) 3_666 .
N4 Co2 N14 90.15(17) . 3_666
N4 Co2 N14 89.85(17) 3_666 3_666
N14 Co2 N14 180.0(2) . 3_666
N4 Co2 N13 90.86(16) . 3_666
N4 Co2 N13 89.14(16) 3_666 3_666
N14 Co2 N13 90.88(17) . 3_666
N14 Co2 N13 89.12(17) 3_666 3_666
N4 Co2 N13 89.14(16) . .
N4 Co2 N13 90.86(16) 3_666 .
N14 Co2 N13 89.12(17) . .
N14 Co2 N13 90.88(17) 3_666 .
N13 Co2 N13 180.00(17) 3_666 .
N1 C1 W1 177.0(5) . .
N2 C2 W1 177.8(6) . .
N3 C3 W1 177.3(5) . .
N4 C4 W1 177.4(4) . .
N5 C5 W1 177.2(5) . .
N6 C6 W1 178.0(6) . .
N7 C7 W1 177.0(6) . .
N8 C8 W1 175.7(4) . .
N11 C9 C10 123.0(5) . .
N11 C9 H9A 118.5 . .
C10 C9 H9A 118.5 . .
C9 C10 C11 120.1(5) . .
C9 C10 H10A 119.9 . .
C11 C10 H10A 119.9 . .
C12 C11 C10 116.6(5) . .
C12 C11 C14 122.7(5) . .
C10 C11 C14 120.7(5) . .
C11 C12 C13 120.1(5) . .
C11 C12 H12A 119.9 . .
C13 C12 H12A 119.9 . .
N11 C13 C12 123.3(5) . .
N11 C13 H13A 118.4 . .
C12 C13 H13A 118.4 . .
C19' C14 C15 109.0(10) . .
C19' C14 C19 12.4(17) . .
C15 C14 C19 119.7(13) . .
C19' C14 C15' 117.4(11) . .
C15 C14 C15' 28.2(10) . .
C19 C14 C15' 123.2(13) . .
C19' C14 C11 123.7(9) . .
C15 C14 C11 122.1(9) . .
C19 C14 C11 116.0(10) . .
C15' C14 C11 118.8(8) . .
C16 C15 C14 119.8(14) . .
C16 C15 H15A 120.1 . .
C14 C15 H15A 120.1 . .
C17 C16 C15 119.8(15) . .
C17 C16 H16A 120.1 . .
C15 C16 H16A 120.1 . .
C16 C17 C18 119.8(16) . .
C16 C17 H17B 120.1 . .
C18 C17 H17B 120.1 . .
C19 C18 C17 118.1(17) . .
C19 C18 H18B 121.0 . .
C17 C18 H18B 120.9 . .
C14 C19 C18 119.9(16) . .
C14 C19 H19A 120.1 . .
C18 C19 H19A 120.0 . .
C16' C15' C14 119.0(12) . .
C16' C15' H15B 120.5 . .
C14 C15' H15B 120.5 . .
C17' C16' C15' 122.6(13) . .
C17' C16' H16B 118.7 . .
C15' C16' H16B 118.7 . .
C16' C17' C18' 118.5(13) . .
C16' C17' H17A 120.7 . .
C18' C17' H17A 120.7 . .
C17' C18' C19' 117.5(17) . .
C17' C18' H18A 121.3 . .
C19' C18' H18A 121.3 . .
C14 C19' C18' 123.5(14) . .
C14 C19' H19B 118.2 . .
C18' C19' H19B 118.2 . .
N12 C20 C21 123.7(6) . .
N12 C20 H20A 118.2 . .
C21 C20 H20A 118.2 . .
C20 C21 C22 120.7(6) . .
C20 C21 H21A 119.6 . .
C22 C21 H21A 119.6 . .
C21 C22 C23 115.8(6) . .
C21 C22 C25 124.9(6) . .
C23 C22 C25 119.2(6) . .
C24 C23 C22 119.5(6) . .
C24 C23 H23A 120.3 . .
C22 C23 H23A 120.3 . .
N12 C24 C23 124.4(5) . .
N12 C24 H24A 117.8 . .
C23 C24 H24A 117.8 . .
C30 C25 C26 118.8(8) . .
C30 C25 C22 120.3(7) . .
C26 C25 C22 120.9(7) . .
C25 C26 C27 119.9(9) . .
C25 C26 H26A 120.1 . .
C27 C26 H26A 120.1 . .
C28 C27 C26 118.0(9) . .
C28 C27 H27A 121.0 . .
C26 C27 H27A 121.0 . .
C27 C28 C29 123.4(10) . .
C27 C28 H28A 118.3 . .
C29 C28 H28A 118.3 . .
C28 C29 C30 117.3(9) . .
C28 C29 H29A 121.4 . .
C30 C29 H29A 121.4 . .
C25 C30 C29 122.5(8) . .
C25 C30 H30A 118.7 . .
C29 C30 H30A 118.7 . .
N10 C31 C32 123.3(6) . .
N10 C31 H31A 118.4 . .
C32 C31 H31A 118.4 . .
C33 C32 C31 120.1(6) . .
C33 C32 H32A 119.9 . .
C31 C32 H32A 119.9 . .
C32 C33 C34 115.4(6) . .
C32 C33 C36 121.8(6) . .
C34 C33 C36 122.8(6) . .
C35 C34 C33 121.4(6) . .
C35 C34 H34A 119.3 . .
C33 C34 H34A 119.3 . .
N10 C35 C34 124.2(6) . .
N10 C35 H35A 117.9 . .
C34 C35 H35A 117.9 . .
C37 C36 C41 118.1(6) . .
C37 C36 C33 121.1(6) . .
C41 C36 C33 120.8(6) . .
C36 C37 C38 120.2(7) . .
C36 C37 H37A 119.9 . .
C38 C37 H37A 119.9 . .
C39 C38 C37 120.2(7) . .
C39 C38 H38A 119.9 . .
C37 C38 H38A 119.9 . .
C40 C39 C38 120.3(7) . .
C40 C39 H39A 119.8 . .
C38 C39 H39A 119.8 . .
C39 C40 C41 120.3(7) . .
C39 C40 H40A 119.9 . .
C41 C40 H40A 119.9 . .
C36 C41 C40 120.8(7) . .
C36 C41 H41A 119.6 . .
C40 C41 H41A 119.6 . .
N9 C42 C43 124.5(6) . .
N9 C42 H42A 117.7 . .
C43 C42 H42A 117.7 . .
C42 C43 C44 121.2(6) . .
C42 C43 H43A 119.4 . .
C44 C43 H43A 119.4 . .
C45 C44 C43 114.5(6) . .
C45 C44 C47 123.2(6) . .
C43 C44 C47 122.3(6) . .
C46 C45 C44 121.5(6) . .
C46 C45 H45A 119.3 . .
C44 C45 H45A 119.3 . .
N9 C46 C45 124.5(6) . .
N9 C46 H46A 117.8 . .
C45 C46 H46A 117.8 . .
C48 C47 C52 117.6(6) . .
C48 C47 C44 121.4(6) . .
C52 C47 C44 120.9(6) . .
C47 C48 C49 120.3(7) . .
C47 C48 H48A 119.9 . .
C49 C48 H48A 119.9 . .
C50 C49 C48 121.3(7) . .
C50 C49 H49A 119.3 . .
C48 C49 H49A 119.3 . .
C51 C50 C49 119.0(7) . .
C51 C50 H50A 120.5 . .
C49 C50 H50A 120.5 . .
C50 C51 C52 121.3(7) . .
C50 C51 H51A 119.4 . .
C52 C51 H51A 119.4 . .
C47 C52 C51 120.4(7) . .
C47 C52 H52A 119.8 . .
C51 C52 H52A 119.8 . .
N13 C53 C54 124.7(6) . .
N13 C53 H53A 117.7 . .
C54 C53 H53A 117.7 . .
C53 C54 C55 120.0(6) . .
C53 C54 H54A 120.0 . .
C55 C54 H54A 120.0 . .
C56 C55 C54 116.0(6) . .
C56 C55 C58 121.8(6) . .
C54 C55 C58 122.2(6) . .
C57 C56 C55 120.2(6) . .
C57 C56 H56A 119.9 . .
C55 C56 H56A 119.9 . .
N13 C57 C56 124.1(6) . .
N13 C57 H57A 118.0 . .
C56 C57 H57A 118.0 . .
C63 C58 C59 119.3(7) . .
C63 C58 C55 121.0(7) . .
C59 C58 C55 119.7(7) . .
C58 C59 C60 120.6(9) . .
C58 C59 H59A 119.7 . .
C60 C59 H59A 119.7 . .
C61 C60 C59 117.0(9) . .
C61 C60 H60A 121.5 . .
C59 C60 H60A 121.5 . .
C62 C61 C60 125.5(9) . .
C62 C61 H61A 117.2 . .
C60 C61 H61A 117.2 . .
C61 C62 C63 116.6(10) . .
C61 C62 H62A 121.7 . .
C63 C62 H62A 121.7 . .
C58 C63 C62 120.8(9) . .
C58 C63 H63A 119.6 . .
C62 C63 H63A 119.6 . .
N14 C64 C65 123.3(6) . .
N14 C64 H64A 118.4 . .
C65 C64 H64A 118.4 . .
C64 C65 C66 121.6(6) . .
C64 C65 H65A 119.2 . .
C66 C65 H65A 119.2 . .
C65 C66 C67 114.8(6) . .
C65 C66 C69 120.7(6) . .
C67 C66 C69 124.4(6) . .
C68 C67 C66 120.2(5) . .
C68 C67 H67A 119.9 . .
C66 C67 H67A 119.9 . .
N14 C68 C67 123.8(6) . .
N14 C68 H68A 118.1 . .
C67 C68 H68A 118.1 . .
C74' C69 C70 119.4(9) . .
C74' C69 C74 26.0(9) . .
C70 C69 C74 118.9(9) . .
C74' C69 C66 118.9(9) . .
C70 C69 C66 120.9(6) . .
C74 C69 C66 117.5(9) . .
C71 C70 C69 121.2(7) . .
C71 C70 H70A 119.4 . .
C69 C70 H70A 119.4 . .
C72' C71 C70 118.7(10) . .
C72' C71 C72 22.1(11) . .
C70 C71 C72 117.4(10) . .
C72' C71 H71A 115.5 . .
C70 C71 H71A 121.3 . .
C72 C71 H71A 121.3 . .
C73 C72 C71 122.8(14) . .
C73 C72 H72A 118.6 . .
C71 C72 H72A 118.6 . .
C72 C73 C74 117.2(14) . .
C72 C73 H73A 121.4 . .
C74 C73 H73A 121.4 . .
C69 C74 C73 120.1(13) . .
C69 C74 H74A 119.9 . .
C73 C74 H74A 119.9 . .
C73' C72' C71 120.3(14) . .
C73' C72' H72B 119.8 . .
C71 C72' H72B 119.8 . .
C72' C73' C74' 122.2(14) . .
C72' C73' H73B 118.9 . .
C74' C73' H73B 118.9 . .
C69 C74' C73' 116.8(13) . .
C69 C74' H74C 121.6 . .
C73' C74' H74C 121.6 . .
O1M C1M H1M1 109.5 . .
O1M C1M H1M2 109.5 . .
H1M1 C1M H1M2 109.5 . .
O1M C1M H1M3 109.5 . .
H1M1 C1M H1M3 109.5 . .
H1M2 C1M H1M3 109.5 . .
C1 N1 Co1 173.1(4) . .
C4 N4 Co2 174.7(4) . .
C46 N9 C42 114.0(5) . .
C46 N9 Co1 122.6(4) . .
C42 N9 Co1 123.4(4) . .
C35 N10 C31 115.5(5) . .
C35 N10 Co1 122.0(4) . .
C31 N10 Co1 122.4(4) . .
C13 N11 C9 116.9(5) . .
C13 N11 Co1 122.8(3) . .
C9 N11 Co1 120.2(4) . .
C20 N12 C24 115.7(5) . .
C20 N12 Co1 124.0(4) . .
C24 N12 Co1 119.1(4) . .
C57 N13 C53 115.0(5) . .
C57 N13 Co2 124.4(4) . .
C53 N13 Co2 120.6(4) . .
C68 N14 C64 116.3(5) . .
C68 N14 Co2 122.4(4) . .
C64 N14 Co2 121.2(4) . .
C1M O1M H1M 109.5 . .
C8 N8 Co1 175.9(4) . 4_576

loop_
_geom_bond_atom_site_label_1
_geom_bond_atom_site_label_2
_geom_bond_distance
_geom_bond_site_symmetry_2
W1 C8 2.156(5) .
W1 C3 2.158(6) .
W1 C5 2.159(6) .
W1 C2 2.160(6) .
W1 C7 2.162(6) .
W1 C4 2.163(5) .
W1 C6 2.166(6) .
W1 C1 2.168(5) .
Co1 N1 2.125(4) .
Co1 N10 2.131(4) .
Co1 N8 2.140(4) 4_575
Co1 N9 2.168(5) .
Co1 N11 2.172(4) .
Co1 N12 2.207(5) .
Co2 N4 2.122(4) .
Co2 N4 2.122(4) 3_666
Co2 N14 2.156(5) .
Co2 N14 2.156(5) 3_666
Co2 N13 2.205(4) 3_666
Co2 N13 2.205(4) .
C1 N1 1.132(6) .
C2 N2 1.136(7) .
C3 N3 1.133(6) .
C4 N4 1.146(6) .
C5 N5 1.153(7) .
C6 N6 1.140(7) .
C7 N7 1.136(7) .
C8 N8 1.134(6) .
C9 N11 1.343(6) .
C9 C10 1.382(7) .
C9 H9A 0.9300 .
C10 C11 1.391(7) .
C10 H10A 0.9300 .
C11 C12 1.380(8) .
C11 C14 1.471(8) .
C12 C13 1.387(7) .
C12 H12A 0.9300 .
C13 N11 1.335(6) .
C13 H13A 0.9300 .
C14 C19' 1.348(17) .
C14 C15 1.392(14) .
C14 C19 1.394(17) .
C14 C15' 1.416(15) .
C15 C16 1.390(15) .
C15 H15A 0.9300 .
C16 C17 1.382(16) .
C16 H16A 0.9300 .
C17 C18 1.408(16) .
C17 H17B 0.9300 .
C18 C19 1.394(17) .
C18 H18B 0.9300 .
C19 H19A 0.9300 .
C15' C16' 1.383(16) .
C15' H15B 0.9300 .
C16' C17' 1.370(18) .
C16' H16B 0.9300 .
C17' C18' 1.39(2) .
C17' H17A 0.9300 .
C18' C19' 1.407(18) .
C18' H18A 0.9300 .
C19' H19B 0.9300 .
C20 N12 1.330(6) .
C20 C21 1.367(8) .
C20 H20A 0.9300 .
C21 C22 1.377(9) .
C21 H21A 0.9300 .
C22 C23 1.392(8) .
C22 C25 1.502(9) .
C23 C24 1.370(8) .
C23 H23A 0.9300 .
C24 N12 1.331(7) .
C24 H24A 0.9300 .
C25 C30 1.359(10) .
C25 C26 1.369(9) .
C26 C27 1.422(11) .
C26 H26A 0.9300 .
C27 C28 1.345(11) .
C27 H27A 0.9300 .
C28 C29 1.356(11) .
C28 H28A 0.9300 .
C29 C30 1.383(10) .
C29 H29A 0.9300 .
C30 H30A 0.9300 .
C31 N10 1.332(8) .
C31 C32 1.396(8) .
C31 H31A 0.9300 .
C32 C33 1.362(8) .
C32 H32A 0.9300 .
C33 C34 1.366(8) .
C33 C36 1.493(8) .
C34 C35 1.363(8) .
C34 H34A 0.9300 .
C35 N10 1.310(7) .
C35 H35A 0.9300 .
C36 C37 1.368(8) .
C36 C41 1.379(8) .
C37 C38 1.394(8) .
C37 H37A 0.9300 .
C38 C39 1.352(9) .
C38 H38A 0.9300 .
C39 C40 1.339(9) .
C39 H39A 0.9300 .
C40 C41 1.381(8) .
C40 H40A 0.9300 .
C41 H41A 0.9300 .
C42 N9 1.336(7) .
C42 C43 1.349(8) .
C42 H42A 0.9300 .
C43 C44 1.386(8) .
C43 H43A 0.9300 .
C44 C45 1.360(8) .
C44 C47 1.462(8) .
C45 C46 1.359(8) .
C45 H45A 0.9300 .
C46 N9 1.335(7) .
C46 H46A 0.9300 .
C47 C48 1.372(8) .
C47 C52 1.389(8) .
C48 C49 1.389(9) .
C48 H48A 0.9300 .
C49 C50 1.360(10) .
C49 H49A 0.9300 .
C50 C51 1.334(10) .
C50 H50A 0.9300 .
C51 C52 1.392(9) .
C51 H51A 0.9300 .
C52 H52A 0.9300 .
C53 N13 1.340(7) .
C53 C54 1.363(8) .
C53 H53A 0.9300 .
C54 C55 1.386(8) .
C54 H54A 0.9300 .
C55 C56 1.381(8) .
C55 C58 1.503(9) .
C56 C57 1.375(8) .
C56 H56A 0.9300 .
C57 N13 1.338(7) .
C57 H57A 0.9300 .
C58 C63 1.368(10) .
C58 C59 1.371(10) .
C59 C60 1.411(9) .
C59 H59A 0.9300 .
C60 C61 1.341(12) .
C60 H60A 0.9300 .
C61 C62 1.337(13) .
C61 H61A 0.9300 .
C62 C63 1.417(10) .
C62 H62A 0.9300 .
C63 H63A 0.9300 .
C64 N14 1.340(7) .
C64 C65 1.339(9) .
C64 H64A 0.9300 .
C65 C66 1.383(8) .
C65 H65A 0.9300 .
C66 C67 1.389(8) .
C66 C69 1.474(9) .
C67 C68 1.366(8) .
C67 H67A 0.9300 .
C68 N14 1.318(6) .
C68 H68A 0.9300 .
C69 C74' 1.371(14) .
C69 C70 1.381(8) .
C69 C74 1.403(15) .
C70 C71 1.378(8) .
C70 H70A 0.9300 .
C71 C72' 1.357(16) .
C71 C72 1.402(16) .
C71 H71A 0.9300 .
C72 C73 1.381(16) .
C72 H72A 0.9300 .
C73 C74 1.419(16) .
C73 H73A 0.9300 .
C74 H74A 0.9300 .
C72' C73' 1.343(18) .
C72' H72B 0.9300 .
C73' C74' 1.413(18) .
C73' H73B 0.9300 .
C74' H74C 0.9300 .
C1M O1M 1.353(9) .
C1M H1M1 0.9600 .
C1M H1M2 0.9600 .
C1M H1M3 0.9600 .
O1M H1M 0.8200 .
N8 Co1 2.140(4) 4_576
